data_7039503
loop_
_publ_author_name
'Khavasi, Hamid Reza'
'Kavand, Sima'

_publ_section_title
;
 Conformational variety of flexible mono-dentate ligands in coordination
 compounds: influence of \p-involving interactions.
;
_journal_issue 26
_journal_name_full 'Dalton transactions (Cambridge, England : 2003)'
_journal_page_first 10761
_journal_page_last 10770
_journal_paper_doi 10.1039/c6dt01563h
_journal_volume 45
_journal_year 2016
_chemical_formula_sum 'C32 H22 Br2 Cl2 Hg N4'
_chemical_formula_weight 893.83
_chemical_name_systematic
; 
 ? 
;
_space_group_IT_number 5
_symmetry_cell_setting monoclinic
_symmetry_space_group_name_Hall 'C 2y'
_symmetry_space_group_name_H-M 'C 1 2 1'
_atom_sites_solution_hydrogens geom
_atom_sites_solution_primary direct
_atom_sites_solution_secondary difmap
_audit_creation_method SHELXL-97
_audit_update_record
;
2016-03-29 deposited with the CCDC.
2016-06-06 downloaded from the CCDC.
;
_cell_angle_alpha 90.00
_cell_angle_beta 115.093(9)
_cell_angle_gamma 90.00
_cell_formula_units_Z 4
_cell_length_a 37.566(4)
_cell_length_b 5.2293(5)
_cell_length_c 16.778(2)
_cell_measurement_reflns_used 13660
_cell_measurement_temperature 298(2)
_cell_measurement_theta_max 27.00
_cell_measurement_theta_min 2.43
_cell_volume 2984.9(6)
_computing_cell_refinement 'X-Area 1.31 (Stoe & Cie GmbH, 2005)'
_computing_data_collection 'X-Area 1.31 (Stoe & Cie GmbH, 2005)'
_computing_data_reduction 'X-Area 1.31 (Stoe & Cie GmbH, 2005)'
_computing_molecular_graphics 'ORTEP-3 for Windows (Farrugia, 1997)'
_computing_publication_material 'WinGX (Farrugia, 1999)'
_computing_structure_refinement 'SHELXL-97 (Sheldrick, 1997)'
_computing_structure_solution 'SHELXS-97 (Sheldrick, 1990)'
_diffrn_ambient_temperature 298(2)
_diffrn_detector_area_resol_mean '0.15 mm'
_diffrn_measured_fraction_theta_full 0.998
_diffrn_measured_fraction_theta_max 0.998
_diffrn_measurement_device_type 'STOE IPDS II'
_diffrn_measurement_method 'rotation method'
_diffrn_radiation_monochromator graphite
_diffrn_radiation_source 'fine-focus sealed tube'
_diffrn_radiation_type MoK\a
_diffrn_radiation_wavelength 0.71073
_diffrn_reflns_av_R_equivalents 0.0821
_diffrn_reflns_av_sigmaI/netI 0.1020
_diffrn_reflns_limit_h_max 47
_diffrn_reflns_limit_h_min -47
_diffrn_reflns_limit_k_max 6
_diffrn_reflns_limit_k_min -6
_diffrn_reflns_limit_l_max 21
_diffrn_reflns_limit_l_min -21
_diffrn_reflns_number 13660
_diffrn_reflns_theta_full 26.99
_diffrn_reflns_theta_max 26.99
_diffrn_reflns_theta_min 2.43
_diffrn_standards_number 0
_exptl_absorpt_coefficient_mu 8.043
_exptl_absorpt_correction_T_max 0.6521
_exptl_absorpt_correction_T_min 0.2000
_exptl_absorpt_correction_type numerical
_exptl_absorpt_process_details 'shape of crystal determined optically'
_exptl_crystal_colour Yellow
_exptl_crystal_density_diffrn 1.989
_exptl_crystal_density_method 'not measured'
_exptl_crystal_description Needle
_exptl_crystal_F_000 1704
_exptl_crystal_size_max 0.30
_exptl_crystal_size_mid 0.05
_exptl_crystal_size_min 0.02
_refine_diff_density_max 1.012
_refine_diff_density_min -1.100
_refine_diff_density_rms 0.196
_refine_ls_abs_structure_details 'Flack H D (1983), Acta Cryst. A39, 876-881'
_refine_ls_abs_structure_Flack 0.006(19)
_refine_ls_extinction_method none
_refine_ls_goodness_of_fit_ref 0.960
_refine_ls_hydrogen_treatment constr
_refine_ls_matrix_type full
_refine_ls_number_parameters 336
_refine_ls_number_reflns 6523
_refine_ls_number_restraints 1
_refine_ls_restrained_S_all 0.960
_refine_ls_R_factor_all 0.0821
_refine_ls_R_factor_gt 0.0752
_refine_ls_shift/su_max 0.002
_refine_ls_shift/su_mean 0.002
_refine_ls_structure_factor_coef Fsqd
_refine_ls_weighting_details 'calc w=1/[\s^2^(Fo^2^)+(0.0000P)^2^+0.0000P] where P=(Fo^2^+2Fc^2^)/3'
_refine_ls_weighting_scheme calc
_refine_ls_wR_factor_gt 0.1197
_refine_ls_wR_factor_ref 0.1423
_reflns_number_gt 6253
_reflns_number_total 6523
_reflns_threshold_expression >2sigma(I)
_cod_data_source_file c6dt01563h2.cif
_cod_data_source_block d
_cod_depositor_comments
;
The following automatic conversions were performed:

'_symmetry_cell_setting' value 'Monoclinic' changed to 'monoclinic'
according to
/usr/data/users/saulius/crontab/automatic-downloads/rss-feeds/RSC/lib/dictionaries/cif_core.dic
dictionary named 'cif_core.dic' version 2.4.2 from 2011-04-26.

Automatic conversion script
Id: cif_fix_values 4268 2015-11-12 08:31:59Z antanas 

 Adding full bibliography for 7039497--7039504.cif.
;
_cod_original_sg_symbol_H-M C2
_cod_original_formula_sum 'C32 H22 Br2 Cl2 Hg1 N4'
_cod_database_code 7039503

loop_
_symmetry_equiv_pos_as_xyz
'x, y, z'
'-x, y, -z'
'x+1/2, y+1/2, z'
'-x+1/2, y+1/2, -z'

loop_
_atom_site_label
_atom_site_type_symbol
_atom_site_fract_x
_atom_site_fract_y
_atom_site_fract_z
_atom_site_U_iso_or_equiv
_atom_site_adp_type
_atom_site_occupancy
_atom_site_symmetry_multiplicity
_atom_site_calc_flag
_atom_site_refinement_flags
C1 C -0.0422(7) 0.603(5) 0.1587(15) 0.042(6) Uani 1 1 d .
H1A H -0.0488 0.7345 0.1872 0.050 Uiso 1 1 calc R
C2 C -0.0099(8) 0.488(5) 0.2008(13) 0.041(10) Uani 1 1 d .
H2A H 0.0068 0.5390 0.2575 0.082 Uiso 1 1 calc R
C3 C 0.0002(7) 0.284(4) 0.1606(17) 0.045(7) Uani 1 1 d .
H3 H 0.0233 0.1946 0.1924 0.054 Uiso 1 1 calc R
C4 C -0.0577(7) 0.331(4) 0.0354(15) 0.045(5) Uani 1 1 d .
H4 H -0.0756 0.2717 -0.0193 0.038 Uiso 1 1 calc R
C5 C -0.0678(6) 0.546(5) 0.0746(13) 0.037(6) Uani 1 1 d .
C6 C -0.1049(8) 0.678(4) 0.0241(18) 0.046(7) Uani 1 1 d .
H6 H -0.1229 0.6068 -0.0284 0.056 Uiso 1 1 calc R
C7 C -0.1456(7) 1.030(4) -0.0084(18) 0.033(7) Uani 1 1 d .
C8 C -0.1548(7) 1.052(5) -0.0960(14) 0.037(7) Uani 1 1 d .
H8 H -0.1411 0.9570 -0.1206 0.060 Uiso 1 1 calc R
C9 C -0.1835(7) 1.212(5) -0.1467(18) 0.049(7) Uani 1 1 d .
H9 H -0.1905 1.2191 -0.2069 0.059 Uiso 1 1 calc R
C10 C -0.2028(6) 1.367(5) -0.1099(17) 0.041(7) Uani 1 1 d .
C11 C -0.1934(7) 1.349(5) -0.0200(17) 0.031(7) Uani 1 1 d .
C12 C -0.2118(9) 1.518(5) 0.020(2) 0.038(8) Uani 1 1 d .
H12 H -0.2304 1.6369 -0.0144 0.074 Uiso 1 1 calc R
C13 C -0.2017(8) 1.503(5) 0.105(2) 0.035(9) Uani 1 1 d .
H13 H -0.2142 1.6131 0.1285 0.074 Uiso 1 1 calc R
C14 C -0.1736(8) 1.334(5) 0.163(2) 0.035(9) Uani 1 1 d .
H14 H -0.1679 1.3283 0.2225 0.076 Uiso 1 1 calc R
C15 C -0.1551(8) 1.178(4) 0.1266(17) 0.033(7) Uani 1 1 d .
H15 H -0.1366 1.0602 0.1617 0.057 Uiso 1 1 calc R
C16 C -0.1641(8) 1.195(4) 0.0352(19) 0.032(7) Uani 1 1 d .
C17 C 0.1077(7) 0.770(4) 0.6440(17) 0.051(7) Uani 1 1 d .
H17 H 0.1243 0.9092 0.6680 0.061 Uiso 1 1 calc R
C18 C 0.0934(7) 0.629(4) 0.6947(16) 0.044(6) Uani 1 1 d .
H18 H 0.1030 0.6567 0.7550 0.053 Uiso 1 1 calc R
C19 C 0.0664(7) 0.456(5) 0.6563(17) 0.048(7) Uani 1 1 d .
H19 H 0.0552 0.3756 0.6896 0.057 Uiso 1 1 calc R
C20 C 0.0680(7) 0.506(5) 0.5210(17) 0.051(7) Uani 1 1 d .
H20 H 0.0589 0.4620 0.4620 0.061 Uiso 1 1 calc R
C21 C 0.0963(8) 0.698(4) 0.5559(15) 0.042(6) Uani 1 1 d .
C22 C 0.1115(7) 0.844(4) 0.5038(16) 0.037(6) Uani 1 1 d .
H22 H 0.1073 0.7769 0.4492 0.045 Uiso 1 1 calc R
C23 C 0.1399(8) 1.195(5) 0.4686(16) 0.041(7) Uani 1 1 d .
C24 C 0.1193(7) 1.195(4) 0.3774(18) 0.047(7) Uani 1 1 d .
H24 H 0.0973 1.0905 0.3509 0.056 Uiso 1 1 calc R
C25 C 0.1310(7) 1.346(4) 0.3264(17) 0.050(7) Uani 1 1 d .
H25 H 0.1181 1.3313 0.2655 0.060 Uiso 1 1 calc R
C26 C 0.1608(7) 1.518(4) 0.3617(16) 0.039(6) Uani 1 1 d .
C27 C 0.1831(7) 1.531(5) 0.4543(17) 0.047(7) Uani 1 1 d .
C28 C 0.2130(7) 1.709(5) 0.500(2) 0.050(8) Uani 1 1 d .
H28 H 0.2197 1.8238 0.4666 0.060 Uiso 1 1 calc R
C29 C 0.2323(8) 1.727(5) 0.587(2) 0.042(8) Uani 1 1 d .
H29 H 0.2523 1.8470 0.6118 0.073 Uiso 1 1 calc R
C30 C 0.2222(8) 1.563(6) 0.6402(19) 0.049(9) Uani 1 1 d .
H30 H 0.2352 1.5742 0.7011 0.077 Uiso 1 1 calc R
C31 C 0.1929(7) 1.384(6) 0.6020(16) 0.049(6) Uani 1 1 d .
H31 H 0.1869 1.2746 0.6383 0.059 Uiso 1 1 calc R
C32 C 0.1716(7) 1.361(4) 0.5103(14) 0.034(6) Uani 1 1 d .
N1 N -0.0226(6) 0.214(3) 0.0770(11) 0.041(5) Uani 1 1 d .
N2 N -0.1128(5) 0.885(5) 0.0507(12) 0.040(6) Uani 1 1 d .
N3 N 0.0538(5) 0.386(4) 0.5716(13) 0.042(5) Uani 1 1 d .
N4 N 0.1294(6) 1.048(3) 0.5245(12) 0.047(5) Uani 1 1 d .
Hg1 Hg 0.0000 -0.0981(2) 0.0000 0.0340(5) Uani 1 2 d S
Hg2 Hg 0.0000 0.0843(3) 0.5000 0.0449(6) Uani 1 2 d S
Br1 Br -0.06249(8) -0.2036(5) -0.12824(19) 0.0594(8) Uani 1 1 d .
Br2 Br 0.01072(8) -0.0264(4) 0.36829(18) 0.0550(8) Uani 1 1 d .
Cl1 Cl -0.2397(2) 1.5697(16) -0.1802(5) 0.073(2) Uani 1 1 d .
Cl2 Cl 0.1741(3) 1.7184(15) 0.2969(5) 0.073(3) Uani 1 1 d .

loop_
_atom_site_aniso_label
_atom_site_aniso_U_11
_atom_site_aniso_U_22
_atom_site_aniso_U_33
_atom_site_aniso_U_23
_atom_site_aniso_U_13
_atom_site_aniso_U_12
C1 0.058(11) 0.042(12) 0.028(11) 0.006(9) 0.011(10) 0.005(11)
C2 0.054(17) 0.033(3) 0.029(12) 0.008(14) 0.010(12) 0.006(15)
C3 0.060(15) 0.031(3) 0.028(12) 0.008(13) 0.012(12) 0.005(10)
C4 0.059(17) 0.038(3) 0.029(11) 0.010(14) 0.010(15) 0.006(10)
C5 0.057(13) 0.030(15) 0.025(12) 0.010(12) 0.013(10) 0.006(12)
C6 0.059(13) 0.031(11) 0.027(10) 0.009(14) 0.011(12) 0.010(14)
C7 0.053(18) 0.032(15) 0.026(19) 0.012(13) 0.028(15) 0.002(12)
C8 0.052(17) 0.030(19) 0.024(13) 0.010(15) 0.023(13) 0.006(16)
C9 0.055(16) 0.035(19) 0.029(18) 0.010(14) 0.019(15) 0.005(13)
C10 0.056(12) 0.032(17) 0.027(19) 0.006(15) 0.020(12) 0.007(12)
C11 0.052(15) 0.03(2) 0.026(18) 0.010(14) 0.030(14) 0.004(12)
C12 0.053(10) 0.032(16) 0.030(19) 0.008(11) 0.020(11) 0.006(10)
C13 0.049(18) 0.04(2) 0.031(13) 0.007(17) 0.032(19) 0.007(14)
C14 0.06(2) 0.03(2) 0.030(12) 0.009(18) 0.035(19) 0.001(16)
C15 0.05(2) 0.034(17) 0.034(17) 0.009(13) 0.037(16) 0.006(13)
C16 0.044(18) 0.031(15) 0.03(2) 0.005(14) 0.025(16) 0.016(12)
C17 0.043(16) 0.050(14) 0.030(18) 0.005(13) 0.011(14) 0.002(12)
C18 0.042(11) 0.051(10) 0.035(13) 0.003(12) 0.012(10) 0.001(11)
C19 0.044(15) 0.053(2) 0.032(17) 0.003(14) 0.016(13) 0.002(13)
C20 0.045(15) 0.055(12) 0.034(15) 0.002(13) 0.015(12) 0.004(12)
C21 0.050(18) 0.049(14) 0.036(14) 0.003(11) 0.012(13) 0.006(12)
C22 0.050(16) 0.053(16) 0.030(16) 0.004(11) 0.016(14) 0.008(11)
C23 0.043(17) 0.057(18) 0.035(15) 0.005(13) 0.012(14) 0.009(14)
C24 0.049(16) 0.050(17) 0.035(2) 0.001(14) 0.015(16) 0.004(12)
C25 0.054(18) 0.050(18) 0.034(18) 0.005(14) 0.013(15) 0.005(13)
C26 0.043(13) 0.052(14) 0.033(12) 0.004 0.0113(12) 0.005(12)
C27 0.045(16) 0.055(17) 0.035(17) 0.003(14) 0.011(14) 0.005(13)
C28 0.042(16) 0.049(19) 0.036(2) 0.004(16) 0.011(16) 0.007(13)
C29 0.040(17) 0.051(16) 0.035(3) 0.005(16) 0.015(17) 0.003(12)
C30 0.05(2) 0.05(2) 0.039(19) 0.004(18) 0.012(16) 0.008(19)
C31 0.047(16) 0.049(17) 0.033(17) 0.004(17) 0.012(14) 0.003(16)
C32 0.040(14) 0.052(16) 0.030(13) 0.005(12) 0.011(11) 0.006(12)
N1 0.050(15) 0.030(13) 0.030(10) 0.010(9) 0.020(10) 0.009(10)
N2 0.056(12) 0.031(17) 0.035(11) 0.011(14) 0.020(10) 0.004(14)
N3 0.042(11) 0.050(10) 0.035(13) 0.006(12) 0.012(10) 0.001(11)
N4 0.050(13) 0.049(11) 0.039(13) 0.009(10) 0.016(11) 0.009(9)
Hg1 0.0407(12) 0.0276(10) 0.0398(11) 0.000 0.0228(10) 0.000
Hg2 0.0432(13) 0.0521(14) 0.0340(12) 0.000 0.0113(10) 0.000
Br1 0.0477(19) 0.072(2) 0.057(2) -0.0097(15) 0.0206(16) -0.0160(14)
Br2 0.0616(19) 0.056(2) 0.0445(16) -0.0074(13) 0.0201(15) 0.0081(12)
Cl1 0.065(5) 0.071(5) 0.075(5) 0.014(5) 0.021(4) 0.015(5)
Cl2 0.087(6) 0.075(6) 0.068(6) 0.028(4) 0.045(5) -0.002(4)

loop_
_atom_type_symbol
_atom_type_description
_atom_type_scat_dispersion_real
_atom_type_scat_dispersion_imag
_atom_type_scat_source
C C 0.0033 0.0016 'International Tables Vol C Tables 4.2.6.8 and 6.1.1.4'
H H 0.0000 0.0000 'International Tables Vol C Tables 4.2.6.8 and 6.1.1.4'
N N 0.0061 0.0033 'International Tables Vol C Tables 4.2.6.8 and 6.1.1.4'
O O 0.0106 0.0060 'International Tables Vol C Tables 4.2.6.8 and 6.1.1.4'
Hg Hg -2.3894 9.2266 'International Tables Vol C Tables 4.2.6.8 and 6.1.1.4'
Br Br -0.2901 2.4595 'International Tables Vol C Tables 4.2.6.8 and 6.1.1.4'
Cl Cl 0.1484 0.1585 'International Tables Vol C Tables 4.2.6.8 and 6.1.1.4'

loop_
_geom_angle_atom_site_label_1
_geom_angle_atom_site_label_2
_geom_angle_atom_site_label_3
_geom_angle
_geom_angle_site_symmetry_1
_geom_angle_site_symmetry_3
C2 C1 C5 124(2) . .
C2 C1 H1A 117.9 . .
C5 C1 H1A 117.8 . .
C1 C2 C3 119(2) . .
C1 C2 H2A 120.5 . .
C3 C2 H2A 120.5 . .
N1 C3 C2 122(2) . .
N1 C3 H3 119.1 . .
C2 C3 H3 119.0 . .
N1 C4 C5 121(2) . .
N1 C4 H4 119.6 . .
C5 C4 H4 119.7 . .
C1 C5 C4 116(2) . .
C1 C5 C6 126(2) . .
C4 C5 C6 118(2) . .
N2 C6 C5 121(2) . .
N2 C6 H6 119.6 . .
C5 C6 H6 119.6 . .
C8 C7 N2 123(2) . .
C8 C7 C16 122(2) . .
N2 C7 C16 114(2) . .
C9 C8 C7 120(3) . .
C9 C8 H8 119.9 . .
C7 C8 H8 119.9 . .
C8 C9 C10 121(3) . .
C8 C9 H9 119.7 . .
C10 C9 H9 119.7 . .
C9 C10 C11 120(2) . .
C9 C10 Cl1 118(2) . .
C11 C10 Cl1 122(2) . .
C16 C11 C10 122(2) . .
C16 C11 C12 117(3) . .
C10 C11 C12 120(2) . .
C13 C12 C11 119(3) . .
C13 C12 H12 120.3 . .
C11 C12 H12 120.3 . .
C12 C13 C14 125(3) . .
C12 C13 H13 117.4 . .
C14 C13 H13 117.4 . .
C15 C14 C13 116(3) . .
C15 C14 H14 122.0 . .
C13 C14 H14 121.9 . .
C14 C15 C16 120(3) . .
C14 C15 H15 119.8 . .
C16 C15 H15 119.8 . .
C11 C16 C15 122(2) . .
C11 C16 C7 115(2) . .
C15 C16 C7 123(2) . .
C18 C17 C21 118(2) . .
C18 C17 H17 120.9 . .
C21 C17 H17 120.8 . .
C19 C18 C17 119(2) . .
C19 C18 H18 120.5 . .
C17 C18 H18 120.5 . .
C18 C19 N3 124(2) . .
C18 C19 H19 117.9 . .
N3 C19 H19 117.9 . .
N3 C20 C21 121(2) . .
N3 C20 H20 119.7 . .
C21 C20 H20 119.7 . .
C20 C21 C17 118(2) . .
C20 C21 C22 123(2) . .
C17 C21 C22 118(2) . .
N4 C22 C21 126(2) . .
N4 C22 H22 116.8 . .
C21 C22 H22 116.8 . .
N4 C23 C24 124(3) . .
N4 C23 C32 115(2) . .
C24 C23 C32 121(2) . .
C25 C24 C23 121(2) . .
C25 C24 H24 119.7 . .
C23 C24 H24 119.7 . .
C26 C25 C24 122(3) . .
C26 C25 H25 118.8 . .
C24 C25 H25 118.9 . .
C25 C26 C27 120(2) . .
C25 C26 Cl2 122(2) . .
C27 C26 Cl2 117.9(19) . .
C28 C27 C26 126(2) . .
C28 C27 C32 115(2) . .
C26 C27 C32 118(2) . .
C29 C28 C27 126(3) . .
C29 C28 H28 117.0 . .
C27 C28 H28 117.0 . .
C28 C29 C30 119(3) . .
C28 C29 H29 120.6 . .
C30 C29 H29 120.5 . .
C31 C30 C29 120(3) . .
C31 C30 H30 120.1 . .
C29 C30 H30 120.1 . .
C30 C31 C32 123(2) . .
C30 C31 H31 118.7 . .
C32 C31 H31 118.7 . .
C23 C32 C31 125(2) . .
C23 C32 C27 118(2) . .
C31 C32 C27 117(2) . .
C3 N1 C4 118(2) . .
C3 N1 Hg1 121.5(17) . .
C4 N1 Hg1 120.8(14) . .
C6 N2 C7 118(2) . .
C20 N3 C19 119(2) . .
C20 N3 Hg2 117.5(16) . .
C19 N3 Hg2 122.9(15) . .
C22 N4 C23 124(2) . .
N1 Hg1 N1 96.4(8) . 2
N1 Hg1 Br1 95.9(5) . 2
N1 Hg1 Br1 101.1(5) 2 2
N1 Hg1 Br1 101.1(5) . .
N1 Hg1 Br1 95.9(5) 2 .
Br1 Hg1 Br1 154.30(14) 2 .
N3 Hg2 N3 99.5(9) 2_556 .
N3 Hg2 Br2 100.1(4) 2_556 2_556
N3 Hg2 Br2 97.2(4) . 2_556
N3 Hg2 Br2 97.2(4) 2_556 .
N3 Hg2 Br2 100.1(4) . .
Br2 Hg2 Br2 152.98(13) 2_556 .

loop_
_geom_bond_atom_site_label_1
_geom_bond_atom_site_label_2
_geom_bond_distance
_geom_bond_site_symmetry_2
C1 C2 1.26(3) .
C1 C5 1.36(3) .
C1 H1A 0.9300 .
C2 C3 1.40(3) .
C2 H2A 0.9300 .
C3 N1 1.35(3) .
C3 H3 0.9300 .
C4 N1 1.35(3) .
C4 C5 1.43(3) .
C4 H4 0.9300 .
C5 C6 1.46(3) .
C6 N2 1.26(3) .
C6 H6 0.9300 .
C7 C8 1.37(3) .
C7 N2 1.43(3) .
C7 C16 1.48(3) .
C8 C9 1.34(3) .
C8 H8 0.9300 .
C9 C10 1.40(3) .
C9 H9 0.9300 .
C10 C11 1.40(3) .
C10 Cl1 1.75(2) .
C11 C16 1.36(3) .
C11 C12 1.45(3) .
C12 C13 1.32(4) .
C12 H12 0.9300 .
C13 C14 1.40(3) .
C13 H13 0.9300 .
C14 C15 1.37(3) .
C14 H14 0.9300 .
C15 C16 1.43(3) .
C15 H15 0.9300 .
C17 C18 1.39(3) .
C17 C21 1.41(3) .
C17 H17 0.9300 .
C18 C19 1.31(3) .
C18 H18 0.9300 .
C19 N3 1.34(3) .
C19 H19 0.9300 .
C20 N3 1.34(3) .
C20 C21 1.40(3) .
C20 H20 0.9300 .
C21 C22 1.45(3) .
C22 N4 1.23(3) .
C22 H22 0.9300 .
C23 N4 1.39(3) .
C23 C24 1.39(3) .
C23 C32 1.40(3) .
C24 C25 1.37(3) .
C24 H24 0.9300 .
C25 C26 1.36(3) .
C25 H25 0.9300 .
C26 C27 1.42(3) .
C26 Cl2 1.73(2) .
C27 C28 1.41(3) .
C27 C32 1.48(3) .
C28 C29 1.32(4) .
C28 H28 0.9300 .
C29 C30 1.41(3) .
C29 H29 0.9300 .
C30 C31 1.38(3) .
C30 H30 0.9300 .
C31 C32 1.41(3) .
C31 H31 0.9300 .
N1 Hg1 2.445(17) .
N3 Hg2 2.441(19) .
Hg1 N1 2.445(17) 2
Hg1 Br1 2.482(3) 2
Hg1 Br1 2.482(3) .
Hg2 N3 2.441(19) 2_556
Hg2 Br2 2.477(2) 2_556
Hg2 Br2 2.477(2) .

loop_
_geom_torsion_atom_site_label_1
_geom_torsion_atom_site_label_2
_geom_torsion_atom_site_label_3
_geom_torsion_atom_site_label_4
_geom_torsion
_geom_torsion_site_symmetry_4
C5 C1 C2 C3 -2(4) .
C1 C2 C3 N1 3(4) .
C2 C1 C5 C4 4(4) .
C2 C1 C5 C6 -179(3) .
N1 C4 C5 C1 -7(3) .
N1 C4 C5 C6 175.6(19) .
C1 C5 C6 N2 12(4) .
C4 C5 C6 N2 -171(2) .
N2 C7 C8 C9 -173(2) .
C16 C7 C8 C9 -6(4) .
C7 C8 C9 C10 4(4) .
C8 C9 C10 C11 -3(4) .
C8 C9 C10 Cl1 179.9(19) .
C9 C10 C11 C16 4(4) .
Cl1 C10 C11 C16 -178(2) .
C9 C10 C11 C12 177(2) .
Cl1 C10 C11 C12 -6(3) .
C16 C11 C12 C13 -5(4) .
C10 C11 C12 C13 -178(2) .
C11 C12 C13 C14 1(4) .
C12 C13 C14 C15 1(4) .
C13 C14 C15 C16 1(4) .
C10 C11 C16 C15 -180(2) .
C12 C11 C16 C15 8(4) .
C10 C11 C16 C7 -6(3) .
C12 C11 C16 C7 -179(2) .
C14 C15 C16 C11 -6(4) .
C14 C15 C16 C7 -179(2) .
C8 C7 C16 C11 7(3) .
N2 C7 C16 C11 175(2) .
C8 C7 C16 C15 -180(2) .
N2 C7 C16 C15 -12(3) .
C21 C17 C18 C19 -8(3) .
C17 C18 C19 N3 7(4) .
N3 C20 C21 C17 -4(3) .
N3 C20 C21 C22 -177(2) .
C18 C17 C21 C20 7(3) .
C18 C17 C21 C22 -179(2) .
C20 C21 C22 N4 163(2) .
C17 C21 C22 N4 -10(3) .
N4 C23 C24 C25 179.1(19) .
C32 C23 C24 C25 4(3) .
C23 C24 C25 C26 -6(3) .
C24 C25 C26 C27 5(3) .
C24 C25 C26 Cl2 -177.3(17) .
C25 C26 C27 C28 -176(2) .
Cl2 C26 C27 C28 7(4) .
C25 C26 C27 C32 -3(3) .
Cl2 C26 C27 C32 179.4(17) .
C26 C27 C28 C29 176(2) .
C32 C27 C28 C29 4(4) .
C27 C28 C29 C30 -2(4) .
C28 C29 C30 C31 1(4) .
C29 C30 C31 C32 -1(4) .
N4 C23 C32 C31 1(3) .
C24 C23 C32 C31 177(2) .
N4 C23 C32 C27 -177.4(19) .
C24 C23 C32 C27 -2(3) .
C30 C31 C32 C23 -176(3) .
C30 C31 C32 C27 3(4) .
C28 C27 C32 C23 175(2) .
C26 C27 C32 C23 1(3) .
C28 C27 C32 C31 -4(3) .
C26 C27 C32 C31 -177(2) .
C2 C3 N1 C4 -6(3) .
C2 C3 N1 Hg1 170.4(17) .
C5 C4 N1 C3 8(3) .
C5 C4 N1 Hg1 -168.2(14) .
C5 C6 N2 C7 168(2) .
C8 C7 N2 C6 -39(4) .
C16 C7 N2 C6 153(2) .
C21 C20 N3 C19 2(3) .
C21 C20 N3 Hg2 174.2(16) .
C18 C19 N3 C20 -3(3) .
C18 C19 N3 Hg2 -175.5(17) .
C21 C22 N4 C23 -173(2) .
C24 C23 N4 C22 28(4) .
C32 C23 N4 C22 -157(2) .
C3 N1 Hg1 N1 -96.7(17) 2
C4 N1 Hg1 N1 79.8(15) 2
C3 N1 Hg1 Br1 5.3(17) 2
C4 N1 Hg1 Br1 -178.3(15) 2
C3 N1 Hg1 Br1 166.0(16) .
C4 N1 Hg1 Br1 -17.6(16) .
C20 N3 Hg2 N3 -75.2(15) 2_556
C19 N3 Hg2 N3 97.2(18) 2_556
C20 N3 Hg2 Br2 -176.8(15) 2_556
C19 N3 Hg2 Br2 -4.4(18) 2_556
C20 N3 Hg2 Br2 23.9(16) .
C19 N3 Hg2 Br2 -163.7(17) .
